data_4331546
loop_
_publ_author_name
'Uma Maheswari, Palanisamy'
'Rajendiran, Venugopal'
'Stoeckli-Evans, Helen'
'Palaniandavar, Mallayan'

_publ_section_title
;
 Interaction ofrac-[Ru(5,6-dmp)3]2+with DNA: Enantiospecific DNA
 Binding and Ligand-Promoted Exciton Coupling
;
_journal_issue 1
_journal_name_full 'Inorganic Chemistry'
_journal_page_first 37
_journal_page_last 50
_journal_paper_doi 10.1021/ic050940q
_journal_volume 45
_journal_year 2006
_chemical_formula_moiety 'C42 H36 N6 Ru, 2Cl, 13(H2 O)'
_chemical_formula_sum 'C42 H62 Cl2 N6 O13 Ru'
_chemical_formula_weight 1030.95
_space_group_IT_number 2
_symmetry_cell_setting triclinic
_symmetry_space_group_name_Hall '-P 1'
_symmetry_space_group_name_H-M 'P -1'
_atom_sites_solution_hydrogens geom
_atom_sites_solution_primary direct
_atom_sites_solution_secondary difmap
_audit_creation_method SHELXL-97
_cell_angle_alpha 103.159(6)
_cell_angle_beta 105.697(6)
_cell_angle_gamma 100.053(6)
_cell_formula_units_Z 2
_cell_length_a 11.7020(10)
_cell_length_b 12.2803(9)
_cell_length_c 18.7338(14)
_cell_measurement_reflns_used 42292
_cell_measurement_temperature 173(2)
_cell_measurement_theta_max 29.53
_cell_measurement_theta_min 1.86
_cell_volume 2442.3(4)
_computing_cell_refinement 'X-Area V1.23'
_computing_data_collection 'X-Area V1.23 (STOE, 2004)'
_computing_data_reduction 'X-RED32 V1.05 (STOE, 2004)'
_computing_molecular_graphics 'PLATON  (Spek, 2003)'
_computing_publication_material SHELXL-97
_computing_structure_refinement 'SHELXL-97 (Sheldrick, 1997)'
_computing_structure_solution 'SHELXS-97 (Sheldrick, 1990)'
_diffrn_ambient_temperature 173(2)
_diffrn_detector_area_resol_mean 0.81\%A
_diffrn_measured_fraction_theta_full 0.974
_diffrn_measured_fraction_theta_max 0.974
_diffrn_measurement_device_type 'STOE IPDS-2'
_diffrn_measurement_method 'omega and phi rotation'
_diffrn_radiation_monochromator graphite
_diffrn_radiation_source 'fine-focus sealed tube'
_diffrn_radiation_type MoK\a
_diffrn_radiation_wavelength 0.71073
_diffrn_reflns_av_R_equivalents 0.0498
_diffrn_reflns_av_sigmaI/netI 0.0499
_diffrn_reflns_limit_h_max 15
_diffrn_reflns_limit_h_min -16
_diffrn_reflns_limit_k_max 16
_diffrn_reflns_limit_k_min -16
_diffrn_reflns_limit_l_max 24
_diffrn_reflns_limit_l_min -25
_diffrn_reflns_number 29183
_diffrn_reflns_theta_full 29.33
_diffrn_reflns_theta_max 29.33
_diffrn_reflns_theta_min 1.86
_diffrn_standards_decay_% 0
_diffrn_standards_number 0
_exptl_absorpt_coefficient_mu 0.496
_exptl_absorpt_correction_type none
_exptl_crystal_colour orange
_exptl_crystal_density_diffrn 1.402
_exptl_crystal_density_meas ?
_exptl_crystal_density_method 'not measured'
_exptl_crystal_description block
_exptl_crystal_F_000 1076
_exptl_crystal_size_max 0.50
_exptl_crystal_size_mid 0.50
_exptl_crystal_size_min 0.50
_refine_diff_density_max 1.210
_refine_diff_density_min -1.802
_refine_diff_density_rms 0.114
_refine_ls_extinction_method none
_refine_ls_goodness_of_fit_ref 1.160
_refine_ls_hydrogen_treatment constr
_refine_ls_matrix_type full
_refine_ls_number_parameters 601
_refine_ls_number_reflns 13041
_refine_ls_number_restraints 0
_refine_ls_restrained_S_all 1.160
_refine_ls_R_factor_all 0.0855
_refine_ls_R_factor_gt 0.0703
_refine_ls_shift/su_max 0.001
_refine_ls_shift/su_mean <0.001
_refine_ls_structure_factor_coef Fsqd
_refine_ls_weighting_details 'calc w=1/[\s^2^(Fo^2^)+(0.0608P)^2^+8.2593P] where P=(Fo^2^+2Fc^2^)/3'
_refine_ls_weighting_scheme calc
_refine_ls_wR_factor_gt 0.1790
_refine_ls_wR_factor_ref 0.1869
_reflns_number_gt 10933
_reflns_number_total 13041
_reflns_threshold_expression I>2sigma(I)
_cod_data_source_file ic050940qsup1.cif
_cod_data_source_block rac-[Ru(5,6-dmp)3]2+
_cod_depositor_comments
;
The following automatic conversions were performed:
'_atom_site_symetry_multiplicity' tag replaced with
'_atom_site_symmetry_multiplicity'.

Automatic conversion script
Id: cif_correct_tags 1440 2010-10-19 06:21:57Z saulius 

The following automatic conversions were performed:

'_exptl_crystal_density_meas' value 'none' was changed to '?' - the
value is perceived as not measured.

Automatic conversion script
Id: cif_fix_values 3008 2015-01-20 13:52:24Z robertas 
;
_cod_original_cell_volume 2442.3(3)
_cod_database_code 4331546

loop_
_symmetry_equiv_pos_as_xyz
'x, y, z'
'-x, -y, -z'

loop_
_atom_site_label
_atom_site_type_symbol
_atom_site_fract_x
_atom_site_fract_y
_atom_site_fract_z
_atom_site_U_iso_or_equiv
_atom_site_adp_type
_atom_site_occupancy
_atom_site_symmetry_multiplicity
_atom_site_calc_flag
_atom_site_refinement_flags
_atom_site_disorder_assembly
_atom_site_disorder_group
Ru1 Ru 0.80440(3) 0.51634(3) 0.222982(19) 0.02396(10) Uani 1 1 d . . .
N1 N 0.6690(4) 0.4576(3) 0.2665(2) 0.0327(8) Uani 1 1 d . . .
N2 N 0.7287(3) 0.6554(3) 0.2376(2) 0.0305(7) Uani 1 1 d . . .
N3 N 0.9275(4) 0.5745(3) 0.3339(2) 0.0317(8) Uani 1 1 d . . .
N4 N 0.8818(3) 0.3787(3) 0.22584(19) 0.0267(7) Uani 1 1 d . . .
N5 N 0.9249(3) 0.5848(3) 0.17294(19) 0.0232(6) Uani 1 1 d . . .
N6 N 0.6983(3) 0.4557(3) 0.1079(2) 0.0271(7) Uani 1 1 d . . .
C1 C 0.6373(5) 0.3538(4) 0.2762(3) 0.0434(12) Uani 1 1 d . . .
H1A H 0.6789 0.2970 0.2616 0.052 Uiso 1 1 calc R . .
C2 C 0.5438(6) 0.3268(5) 0.3076(3) 0.0542(16) Uani 1 1 d . . .
H2A H 0.5214 0.2514 0.3127 0.065 Uiso 1 1 calc R . .
C3 C 0.4857(5) 0.4063(6) 0.3306(3) 0.0539(16) Uani 1 1 d . . .
H3A H 0.4231 0.3872 0.3524 0.065 Uiso 1 1 calc R . .
C4 C 0.5172(4) 0.5186(5) 0.3225(3) 0.0429(12) Uani 1 1 d . . .
C5 C 0.4626(5) 0.6117(6) 0.3463(3) 0.0531(16) Uani 1 1 d . . .
C6 C 0.4967(5) 0.7151(6) 0.3340(3) 0.0517(15) Uani 1 1 d . . .
C7 C 0.5869(4) 0.7347(4) 0.2958(3) 0.0387(11) Uani 1 1 d . . .
C8 C 0.6245(5) 0.8362(5) 0.2776(3) 0.0473(13) Uani 1 1 d . . .
H8A H 0.5917 0.9002 0.2919 0.057 Uiso 1 1 calc R . .
C9 C 0.7087(5) 0.8438(4) 0.2392(3) 0.0451(12) Uani 1 1 d . . .
H9A H 0.7324 0.9127 0.2261 0.054 Uiso 1 1 calc R . .
C10 C 0.7594(4) 0.7524(4) 0.2194(3) 0.0367(10) Uani 1 1 d . . .
H10A H 0.8171 0.7591 0.1924 0.044 Uiso 1 1 calc R . .
C11 C 0.6430(4) 0.6457(4) 0.2740(3) 0.0327(9) Uani 1 1 d . . .
C12 C 0.6097(4) 0.5382(4) 0.2886(2) 0.0337(10) Uani 1 1 d . . .
C13 C 0.3657(7) 0.5858(9) 0.3852(5) 0.092(3) Uani 1 1 d . . .
H13A H 0.4053 0.5787 0.4366 0.138 Uiso 1 1 calc R . .
H13B H 0.3050 0.5133 0.3534 0.138 Uiso 1 1 calc R . .
H13C H 0.3247 0.6489 0.3904 0.138 Uiso 1 1 calc R . .
C14 C 0.4410(6) 0.8131(7) 0.3573(4) 0.070(2) Uani 1 1 d . . .
H14A H 0.4051 0.8013 0.3974 0.105 Uiso 1 1 calc R . .
H14B H 0.3769 0.8159 0.3121 0.105 Uiso 1 1 calc R . .
H14C H 0.5046 0.8860 0.3777 0.105 Uiso 1 1 calc R . .
C15 C 0.9498(5) 0.6759(4) 0.3870(3) 0.0413(11) Uani 1 1 d . . .
H15A H 0.9057 0.7307 0.3744 0.050 Uiso 1 1 calc R . .
C16 C 1.0370(6) 0.7034(5) 0.4612(3) 0.0539(15) Uani 1 1 d . . .
H16A H 1.0505 0.7758 0.4980 0.065 Uiso 1 1 calc R . .
C17 C 1.1021(6) 0.6263(5) 0.4804(3) 0.0526(14) Uani 1 1 d . . .
H17A H 1.1604 0.6450 0.5305 0.063 Uiso 1 1 calc R . .
C18 C 1.0830(6) 0.5196(5) 0.4262(3) 0.0448(12) Uani 1 1 d . . .
C19 C 1.1477(6) 0.4328(5) 0.4397(3) 0.0463(12) Uani 1 1 d . . .
C20 C 1.1275(5) 0.3336(4) 0.3833(3) 0.0430(11) Uani 1 1 d . . .
C21 C 1.0353(5) 0.3103(4) 0.3092(3) 0.0364(10) Uani 1 1 d . . .
C22 C 1.0048(5) 0.2072(4) 0.2482(3) 0.0424(11) Uani 1 1 d . . .
H22A H 1.0459 0.1482 0.2548 0.051 Uiso 1 1 calc R . .
C23 C 0.9162(5) 0.1927(4) 0.1801(3) 0.0380(10) Uani 1 1 d . . .
H23A H 0.8952 0.1233 0.1392 0.046 Uiso 1 1 calc R . .
C24 C 0.8558(4) 0.2804(4) 0.1702(3) 0.0318(9) Uani 1 1 d . . .
H24A H 0.7944 0.2689 0.1222 0.038 Uiso 1 1 calc R . .
C25 C 0.9695(4) 0.3924(4) 0.2947(2) 0.0298(8) Uani 1 1 d . . .
C26 C 0.9935(4) 0.4983(4) 0.3532(2) 0.0315(9) Uani 1 1 d . . .
C27 C 1.2425(7) 0.4627(7) 0.5188(3) 0.070(2) Uani 1 1 d . . .
H27A H 1.2138 0.5074 0.5577 0.105 Uiso 1 1 calc R . .
H27B H 1.3200 0.5085 0.5189 0.105 Uiso 1 1 calc R . .
H27C H 1.2552 0.3914 0.5311 0.105 Uiso 1 1 calc R . .
C28 C 1.2014(6) 0.2457(5) 0.3933(4) 0.0578(15) Uani 1 1 d . . .
H28A H 1.2715 0.2781 0.4412 0.087 Uiso 1 1 calc R . .
H28B H 1.2312 0.2258 0.3491 0.087 Uiso 1 1 calc R . .
H28C H 1.1496 0.1760 0.3962 0.087 Uiso 1 1 calc R . .
C29 C 1.0408(4) 0.6456(4) 0.2071(3) 0.0311(9) Uani 1 1 d . . .
H29A H 1.0770 0.6589 0.2612 0.037 Uiso 1 1 calc R . .
C30 C 1.1116(4) 0.6908(4) 0.1660(3) 0.0343(9) Uani 1 1 d . . .
H30A H 1.1949 0.7318 0.1920 0.041 Uiso 1 1 calc R . .
C31 C 1.0606(4) 0.6758(4) 0.0885(3) 0.0310(9) Uani 1 1 d . . .
H31A H 1.1079 0.7074 0.0606 0.037 Uiso 1 1 calc R . .
C32 C 0.9370(4) 0.6130(3) 0.0500(2) 0.0253(7) Uani 1 1 d . . .
C33 C 0.8740(4) 0.5944(4) -0.0315(2) 0.0299(8) Uani 1 1 d . . .
C34 C 0.7563(4) 0.5264(4) -0.0650(3) 0.0333(9) Uani 1 1 d . . .
C35 C 0.6944(4) 0.4727(4) -0.0202(2) 0.0304(8) Uani 1 1 d . . .
C36 C 0.5775(4) 0.3940(5) -0.0514(3) 0.0404(11) Uani 1 1 d . . .
H36A H 0.5353 0.3718 -0.1055 0.048 Uiso 1 1 calc R . .
C37 C 0.5253(4) 0.3502(4) -0.0040(3) 0.0423(11) Uani 1 1 d . . .
H37A H 0.4469 0.2969 -0.0251 0.051 Uiso 1 1 calc R . .
C38 C 0.5870(4) 0.3833(4) 0.0759(3) 0.0351(9) Uani 1 1 d . . .
H38A H 0.5482 0.3533 0.1083 0.042 Uiso 1 1 calc R . .
C39 C 0.7520(4) 0.4977(3) 0.0595(2) 0.0250(7) Uani 1 1 d . . .
C40 C 0.8740(4) 0.5675(3) 0.0950(2) 0.0237(7) Uani 1 1 d . . .
C41 C 0.9410(5) 0.6496(5) -0.0774(3) 0.0413(11) Uani 1 1 d . . .
H41A H 1.0236 0.6939 -0.0435 0.062 Uiso 1 1 calc R . .
H41B H 0.8962 0.7013 -0.0989 0.062 Uiso 1 1 calc R . .
H41C H 0.9469 0.5894 -0.1197 0.062 Uiso 1 1 calc R . .
C42 C 0.6883(5) 0.5060(6) -0.1494(3) 0.0551(15) Uani 1 1 d . . .
H42A H 0.6764 0.4251 -0.1777 0.083 Uiso 1 1 calc R . .
H42B H 0.7358 0.5564 -0.1706 0.083 Uiso 1 1 calc R . .
H42C H 0.6082 0.5233 -0.1549 0.083 Uiso 1 1 calc R . .
Cl1 Cl 0.08458(18) 0.91657(14) 0.30848(10) 0.0672(4) Uani 1 1 d . . .
Cl2 Cl 0.5980(3) 0.0603(2) 0.17083(17) 0.0482(6) Uani 0.50 1 d P . .
Cl3 Cl 0.5502(3) 0.1337(2) 0.42737(15) 0.0466(6) Uani 0.50 1 d P A 1
O1W O 0.6655(8) 0.1582(9) 0.4563(6) 0.069(3) Uani 0.50 1 d P B 2
O2W O 0.4300(9) 0.1585(11) 0.4172(7) 0.080(3) Uani 0.50 1 d P C 3
O3W O 0.2357(5) 0.8677(4) 0.0141(3) 0.0719(14) Uani 1 1 d . . .
O4W O 0.1560(4) 0.1131(4) 0.5390(2) 0.0577(10) Uani 1 1 d . . .
O5W O 0.3077(5) 0.0103(4) 0.4695(3) 0.0641(12) Uani 1 1 d . . .
O6W O 0.3765(4) 0.8812(4) 0.1608(3) 0.0675(13) Uani 1 1 d . . .
O7W O 0.9175(5) 0.8995(4) 0.1350(3) 0.0689(13) Uani 1 1 d . . .
O8W O 0.9386(4) 0.0402(4) 0.3985(2) 0.0633(12) Uani 1 1 d . . .
O9W O 0.0731(4) 0.9773(5) 0.0616(3) 0.0703(14) Uani 1 1 d . . .
O10W O 0.7519(6) 0.1465(4) 0.3328(3) 0.0779(16) Uani 1 1 d . . .
O11W O 0.4188(6) 0.1789(4) 0.1045(3) 0.0865(18) Uani 1 1 d . . .
O12W O 0.6944(5) 0.9415(5) 0.0544(3) 0.0823(16) Uani 1 1 d . . .
O13W O 0.3093(6) 0.0331(5) 0.2732(3) 0.0848(16) Uani 1 1 d . . .
O14W O 0.2377(5) 0.1707(5) 0.1732(3) 0.0838(16) Uani 1 1 d . . .

loop_
_atom_site_aniso_label
_atom_site_aniso_U_11
_atom_site_aniso_U_22
_atom_site_aniso_U_33
_atom_site_aniso_U_23
_atom_site_aniso_U_13
_atom_site_aniso_U_12
Ru1 0.02828(16) 0.01680(14) 0.02369(15) 0.00262(10) 0.01012(11) -0.00054(10)
N1 0.041(2) 0.0225(16) 0.0268(17) 0.0015(13) 0.0122(15) -0.0078(14)
N2 0.0316(18) 0.0193(15) 0.0350(19) 0.0016(13) 0.0122(15) -0.0013(13)
N3 0.041(2) 0.0262(17) 0.0239(17) 0.0021(13) 0.0142(15) -0.0016(14)
N4 0.0357(18) 0.0218(15) 0.0214(15) 0.0054(12) 0.0093(14) 0.0050(13)
N5 0.0222(15) 0.0209(14) 0.0246(15) 0.0046(12) 0.0077(12) 0.0029(12)
N6 0.0257(16) 0.0215(15) 0.0304(17) 0.0048(13) 0.0087(14) 0.0009(12)
C1 0.061(3) 0.028(2) 0.034(2) 0.0056(18) 0.019(2) -0.010(2)
C2 0.061(3) 0.044(3) 0.041(3) 0.006(2) 0.019(3) -0.024(3)
C3 0.043(3) 0.067(4) 0.035(3) 0.006(2) 0.017(2) -0.020(3)
C4 0.028(2) 0.059(3) 0.025(2) -0.005(2) 0.0099(17) -0.011(2)
C5 0.031(2) 0.078(4) 0.033(2) -0.008(3) 0.013(2) -0.001(2)
C6 0.027(2) 0.076(4) 0.034(3) -0.010(3) 0.0048(19) 0.009(2)
C7 0.029(2) 0.042(3) 0.033(2) -0.0071(19) 0.0066(17) 0.0070(18)
C8 0.042(3) 0.041(3) 0.048(3) -0.005(2) 0.007(2) 0.018(2)
C9 0.044(3) 0.030(2) 0.058(3) 0.009(2) 0.012(2) 0.013(2)
C10 0.039(2) 0.0217(19) 0.048(3) 0.0080(18) 0.016(2) 0.0046(17)
C11 0.0261(19) 0.031(2) 0.030(2) -0.0025(16) 0.0067(16) -0.0019(16)
C12 0.028(2) 0.035(2) 0.0250(19) -0.0029(16) 0.0080(16) -0.0084(16)
C13 0.062(4) 0.130(8) 0.072(5) -0.003(5) 0.046(4) -0.002(5)
C14 0.052(4) 0.100(6) 0.056(4) -0.002(4) 0.020(3) 0.041(4)
C15 0.057(3) 0.028(2) 0.030(2) -0.0013(17) 0.014(2) 0.003(2)
C16 0.079(4) 0.037(3) 0.030(2) -0.008(2) 0.013(3) 0.004(3)
C17 0.075(4) 0.046(3) 0.023(2) 0.001(2) 0.004(2) 0.011(3)
C18 0.065(3) 0.041(3) 0.023(2) 0.0085(19) 0.013(2) 0.003(2)
C19 0.062(3) 0.047(3) 0.033(2) 0.023(2) 0.011(2) 0.013(2)
C20 0.055(3) 0.038(2) 0.038(3) 0.022(2) 0.009(2) 0.010(2)
C21 0.048(3) 0.030(2) 0.034(2) 0.0163(18) 0.013(2) 0.0081(19)
C22 0.057(3) 0.027(2) 0.046(3) 0.016(2) 0.016(2) 0.014(2)
C23 0.053(3) 0.023(2) 0.039(2) 0.0051(17) 0.018(2) 0.0110(19)
C24 0.041(2) 0.0238(19) 0.029(2) 0.0060(16) 0.0105(17) 0.0052(17)
C25 0.041(2) 0.0241(18) 0.0237(18) 0.0080(15) 0.0113(17) 0.0043(16)
C26 0.045(2) 0.0276(19) 0.0216(18) 0.0070(15) 0.0133(17) 0.0029(17)
C27 0.086(5) 0.080(5) 0.032(3) 0.022(3) -0.002(3) 0.016(4)
C28 0.064(4) 0.047(3) 0.062(4) 0.027(3) 0.007(3) 0.019(3)
C29 0.0274(19) 0.031(2) 0.029(2) 0.0053(16) 0.0059(16) 0.0011(16)
C30 0.0245(19) 0.036(2) 0.035(2) 0.0071(18) 0.0084(17) -0.0022(16)
C31 0.030(2) 0.030(2) 0.033(2) 0.0080(17) 0.0147(17) 0.0018(16)
C32 0.0263(18) 0.0216(17) 0.0295(19) 0.0084(15) 0.0111(15) 0.0052(14)
C33 0.032(2) 0.032(2) 0.029(2) 0.0117(16) 0.0109(17) 0.0107(16)
C34 0.030(2) 0.042(2) 0.028(2) 0.0115(18) 0.0079(17) 0.0107(18)
C35 0.0241(18) 0.034(2) 0.027(2) 0.0047(16) 0.0054(15) 0.0034(16)
C36 0.030(2) 0.047(3) 0.031(2) 0.003(2) 0.0026(18) -0.0022(19)
C37 0.029(2) 0.041(3) 0.041(3) 0.006(2) 0.0031(19) -0.0086(19)
C38 0.029(2) 0.030(2) 0.039(2) 0.0047(18) 0.0094(18) -0.0024(16)
C39 0.0236(17) 0.0241(17) 0.0260(18) 0.0058(14) 0.0083(14) 0.0047(14)
C40 0.0247(17) 0.0205(16) 0.0254(18) 0.0047(14) 0.0096(14) 0.0051(14)
C41 0.043(3) 0.050(3) 0.034(2) 0.018(2) 0.014(2) 0.006(2)
C42 0.038(3) 0.088(5) 0.030(2) 0.018(3) 0.002(2) 0.004(3)
Cl1 0.0837(12) 0.0472(8) 0.0590(9) -0.0018(7) 0.0257(8) 0.0057(8)
Cl2 0.0470(14) 0.0473(14) 0.0502(14) 0.0135(11) 0.0125(11) 0.0179(11)
Cl3 0.0535(15) 0.0481(14) 0.0415(13) 0.0194(11) 0.0179(11) 0.0084(11)
O1W 0.051(5) 0.086(7) 0.091(7) 0.047(6) 0.031(5) 0.027(5)
O2W 0.048(5) 0.103(8) 0.092(8) 0.048(7) 0.008(5) 0.026(5)
O3W 0.076(3) 0.066(3) 0.048(2) 0.004(2) 0.011(2) -0.015(2)
O4W 0.064(3) 0.060(3) 0.046(2) 0.0092(19) 0.016(2) 0.020(2)
O5W 0.075(3) 0.068(3) 0.059(3) 0.027(2) 0.020(2) 0.033(2)
O6W 0.062(3) 0.074(3) 0.059(3) 0.026(2) 0.014(2) -0.002(2)
O7W 0.086(3) 0.057(3) 0.083(3) 0.034(3) 0.041(3) 0.028(3)
O8W 0.068(3) 0.073(3) 0.042(2) 0.002(2) 0.016(2) 0.022(2)
O9W 0.058(3) 0.090(4) 0.060(3) 0.038(3) 0.006(2) 0.007(2)
O10W 0.139(5) 0.049(3) 0.081(3) 0.030(2) 0.071(4) 0.042(3)
O11W 0.109(4) 0.061(3) 0.060(3) 0.015(2) 0.018(3) -0.031(3)
O12W 0.081(4) 0.092(4) 0.050(3) 0.012(3) 0.011(2) -0.010(3)
O13W 0.105(4) 0.080(4) 0.073(3) 0.026(3) 0.040(3) 0.006(3)
O14W 0.083(4) 0.087(4) 0.071(3) 0.020(3) 0.013(3) 0.015(3)

loop_
_atom_type_symbol
_atom_type_description
_atom_type_scat_dispersion_real
_atom_type_scat_dispersion_imag
_atom_type_scat_source
C C 0.0033 0.0016 'International Tables Vol C Tables 4.2.6.8 and 6.1.1.4'
H H 0.0000 0.0000 'International Tables Vol C Tables 4.2.6.8 and 6.1.1.4'
Cl Cl 0.1484 0.1585 'International Tables Vol C Tables 4.2.6.8 and 6.1.1.4'
N N 0.0061 0.0033 'International Tables Vol C Tables 4.2.6.8 and 6.1.1.4'
O O 0.0106 0.0060 'International Tables Vol C Tables 4.2.6.8 and 6.1.1.4'
Ru Ru -1.2594 0.8363 'International Tables Vol C Tables 4.2.6.8 and 6.1.1.4'

loop_
_geom_angle_atom_site_label_1
_geom_angle_atom_site_label_2
_geom_angle_atom_site_label_3
_geom_angle
N2 Ru1 N4 171.09(14)
N2 Ru1 N5 95.11(14)
N4 Ru1 N5 91.02(13)
N2 Ru1 N6 90.65(14)
N4 Ru1 N6 96.83(14)
N5 Ru1 N6 79.50(13)
N2 Ru1 N3 93.59(15)
N4 Ru1 N3 79.39(15)
N5 Ru1 N3 95.10(14)
N6 Ru1 N3 173.42(15)
N2 Ru1 N1 79.18(15)
N4 Ru1 N1 95.11(15)
N5 Ru1 N1 173.06(15)
N6 Ru1 N1 96.52(14)
N3 Ru1 N1 89.23(14)
C1 N1 C12 118.6(4)
C1 N1 Ru1 127.7(4)
C12 N1 Ru1 113.6(3)
C10 N2 C11 118.8(4)
C10 N2 Ru1 127.2(3)
C11 N2 Ru1 113.9(3)
C15 N3 C26 117.9(4)
C15 N3 Ru1 128.1(4)
C26 N3 Ru1 114.0(3)
C24 N4 C25 117.7(4)
C24 N4 Ru1 128.1(3)
C25 N4 Ru1 114.2(3)
C29 N5 C40 118.0(3)
C29 N5 Ru1 128.3(3)
C40 N5 Ru1 113.7(2)
C38 N6 C39 117.7(4)
C38 N6 Ru1 128.5(3)
C39 N6 Ru1 113.9(3)
N1 C1 C2 121.2(6)
N1 C1 H1A 119.4
C2 C1 H1A 119.4
C3 C2 C1 120.7(5)
C3 C2 H2A 119.7
C1 C2 H2A 119.7
C2 C3 C4 120.3(5)
C2 C3 H3A 119.9
C4 C3 H3A 119.9
C12 C4 C3 115.8(5)
C12 C4 C5 119.0(5)
C3 C4 C5 125.3(5)
C6 C5 C4 120.7(5)
C6 C5 C13 122.9(7)
C4 C5 C13 116.3(7)
C5 C6 C7 120.9(5)
C5 C6 C14 122.0(6)
C7 C6 C14 117.0(6)
C8 C7 C11 115.8(5)
C8 C7 C6 125.3(5)
C11 C7 C6 118.9(5)
C9 C8 C7 120.2(5)
C9 C8 H8A 119.9
C7 C8 H8A 119.9
C8 C9 C10 120.7(5)
C8 C9 H9A 119.6
C10 C9 H9A 119.6
N2 C10 C9 121.0(5)
N2 C10 H10A 119.5
C9 C10 H10A 119.5
N2 C11 C7 123.5(4)
N2 C11 C12 116.2(4)
C7 C11 C12 120.3(4)
N1 C12 C4 123.4(5)
N1 C12 C11 116.5(4)
C4 C12 C11 120.1(5)
C5 C13 H13A 109.5
C5 C13 H13B 109.5
H13A C13 H13B 109.5
C5 C13 H13C 109.5
H13A C13 H13C 109.5
H13B C13 H13C 109.5
C6 C14 H14A 109.5
C6 C14 H14B 109.5
H14A C14 H14B 109.5
C6 C14 H14C 109.5
H14A C14 H14C 109.5
H14B C14 H14C 109.5
N3 C15 C16 121.7(5)
N3 C15 H15A 119.2
C16 C15 H15A 119.2
C17 C16 C15 120.2(5)
C17 C16 H16A 119.9
C15 C16 H16A 119.9
C16 C17 C18 120.2(5)
C16 C17 H17A 119.9
C18 C17 H17A 119.9
C17 C18 C26 116.2(5)
C17 C18 C19 124.9(5)
C26 C18 C19 118.9(5)
C20 C19 C18 121.4(5)
C20 C19 C27 122.9(6)
C18 C19 C27 115.6(5)
C19 C20 C21 120.1(5)
C19 C20 C28 122.7(5)
C21 C20 C28 117.2(5)
C25 C21 C22 116.3(4)
C25 C21 C20 119.7(4)
C22 C21 C20 123.9(5)
C23 C22 C21 119.8(5)
C23 C22 H22A 120.1
C21 C22 H22A 120.1
C22 C23 C24 120.1(4)
C22 C23 H23A 120.0
C24 C23 H23A 120.0
N4 C24 C23 122.1(4)
N4 C24 H24A 119.0
C23 C24 H24A 119.0
N4 C25 C21 123.9(4)
N4 C25 C26 116.0(4)
C21 C25 C26 120.1(4)
N3 C26 C18 123.9(4)
N3 C26 C25 116.4(4)
C18 C26 C25 119.7(4)
C19 C27 H27A 109.5
C19 C27 H27B 109.5
H27A C27 H27B 109.5
C19 C27 H27C 109.5
H27A C27 H27C 109.5
H27B C27 H27C 109.5
C20 C28 H28A 109.5
C20 C28 H28B 109.5
H28A C28 H28B 109.5
C20 C28 H28C 109.5
H28A C28 H28C 109.5
H28B C28 H28C 109.5
N5 C29 C30 122.3(4)
N5 C29 H29A 118.9
C30 C29 H29A 118.9
C31 C30 C29 120.0(4)
C31 C30 H30A 120.0
C29 C30 H30A 120.0
C30 C31 C32 119.5(4)
C30 C31 H31A 120.2
C32 C31 H31A 120.2
C40 C32 C31 116.7(4)
C40 C32 C33 119.6(4)
C31 C32 C33 123.7(4)
C34 C33 C32 119.7(4)
C34 C33 C41 121.6(4)
C32 C33 C41 118.6(4)
C33 C34 C35 120.7(4)
C33 C34 C42 121.0(4)
C35 C34 C42 118.3(4)
C39 C35 C36 116.3(4)
C39 C35 C34 119.3(4)
C36 C35 C34 124.4(4)
C37 C36 C35 120.0(4)
C37 C36 H36A 120.0
C35 C36 H36A 120.0
C36 C37 C38 120.1(4)
C36 C37 H37A 119.9
C38 C37 H37A 119.9
N6 C38 C37 122.0(4)
N6 C38 H38A 119.0
C37 C38 H38A 119.0
N6 C39 C35 123.7(4)
N6 C39 C40 115.8(4)
C35 C39 C40 120.4(4)
N5 C40 C32 123.4(4)
N5 C40 C39 116.7(3)
C32 C40 C39 119.9(4)
C33 C41 H41A 109.5
C33 C41 H41B 109.5
H41A C41 H41B 109.5
C33 C41 H41C 109.5
H41A C41 H41C 109.5
H41B C41 H41C 109.5
C34 C42 H42A 109.5
C34 C42 H42B 109.5
H42A C42 H42B 109.5
C34 C42 H42C 109.5
H42A C42 H42C 109.5
H42B C42 H42C 109.5

loop_
_geom_bond_atom_site_label_1
_geom_bond_atom_site_label_2
_geom_bond_distance
Ru1 N2 2.054(4)
Ru1 N4 2.057(4)
Ru1 N5 2.058(3)
Ru1 N6 2.060(4)
Ru1 N3 2.061(4)
Ru1 N1 2.065(4)
N1 C1 1.331(6)
N1 C12 1.357(6)
N2 C10 1.329(6)
N2 C11 1.361(6)
N3 C15 1.338(5)
N3 C26 1.364(6)
N4 C24 1.328(5)
N4 C25 1.368(5)
N5 C29 1.329(5)
N5 C40 1.369(5)
N6 C38 1.333(5)
N6 C39 1.374(5)
C1 C2 1.401(7)
C1 H1A 0.9500
C2 C3 1.342(10)
C2 H2A 0.9500
C3 C4 1.417(9)
C3 H3A 0.9500
C4 C12 1.409(6)
C4 C5 1.446(9)
C5 C6 1.353(10)
C5 C13 1.531(8)
C6 C7 1.444(7)
C6 C14 1.501(9)
C7 C8 1.395(8)
C7 C11 1.408(7)
C8 C9 1.370(8)
C8 H8A 0.9500
C9 C10 1.383(7)
C9 H9A 0.9500
C10 H10A 0.9500
C11 C12 1.418(7)
C13 H13A 0.9800
C13 H13B 0.9800
C13 H13C 0.9800
C14 H14A 0.9800
C14 H14B 0.9800
C14 H14C 0.9800
C15 C16 1.409(8)
C15 H15A 0.9500
C16 C17 1.365(9)
C16 H16A 0.9500
C17 C18 1.403(7)
C17 H17A 0.9500
C18 C26 1.415(7)
C18 C19 1.440(8)
C19 C20 1.354(8)
C19 C27 1.511(8)
C20 C21 1.440(7)
C20 C28 1.510(8)
C21 C25 1.402(6)
C21 C22 1.413(7)
C22 C23 1.360(7)
C22 H22A 0.9500
C23 C24 1.407(6)
C23 H23A 0.9500
C24 H24A 0.9500
C25 C26 1.424(6)
C27 H27A 0.9800
C27 H27B 0.9800
C27 H27C 0.9800
C28 H28A 0.9800
C28 H28B 0.9800
C28 H28C 0.9800
C29 C30 1.402(6)
C29 H29A 0.9500
C30 C31 1.368(6)
C30 H30A 0.9500
C31 C32 1.414(6)
C31 H31A 0.9500
C32 C40 1.404(5)
C32 C33 1.450(6)
C33 C34 1.372(6)
C33 C41 1.502(6)
C34 C35 1.443(6)
C34 C42 1.504(6)
C35 C39 1.397(6)
C35 C36 1.413(6)
C36 C37 1.359(7)
C36 H36A 0.9500
C37 C38 1.401(7)
C37 H37A 0.9500
C38 H38A 0.9500
C39 C40 1.420(5)
C41 H41A 0.9800
C41 H41B 0.9800
C41 H41C 0.9800
C42 H42A 0.9800
C42 H42B 0.9800
C42 H42C 0.9800

loop_
_geom_contact_atom_site_label_1
_geom_contact_atom_site_label_2
_geom_contact_distance
_geom_contact_site_symmetry_2
Cl1 C30 3.508(5) 1_455
Cl1 C29 3.308(5) 1_455
Cl1 O7W 3.246(6) 1_455
Cl1 O5W 3.217(6) 1_565
Cl2 O12W 2.935(7) 1_545
Cl2 C1 3.576(6) .
Cl2 O11W 2.923(7) .
Cl2 O10W 2.913(6) .
Cl2 C9 3.499(6) 1_545
Cl3 O13W 3.251(7) .
Cl3 C2 3.613(6) .
Cl3 O5W 3.351(7) .
Cl3 O10W 3.316(8) .
Cl3 O5W 3.236(6) 2_656
Cl1 H29A 3.0640 1_455
Cl2 H9A 2.7928 1_545
Cl2 H1A 2.8556 .
Cl3 H14C 2.8774 1_545
Cl3 H2A 2.8301 .
Cl3 H14A 3.0691 2_666
O1W C17 3.181(13) 2_766
O1W O5W 2.759(12) 2_656
O1W C16 3.350(12) 2_766
O1W O10W 2.750(12) .
O2W O13W 2.633(13) .
O2W O5W 2.642(14) .
O2W C28 3.012(14) 1_455
O3W O6W 2.746(7) .
O3W C24 3.292(7) 2_665
O3W O9W 2.737(8) .
O4W O5W 2.779(7) .
O4W C15 3.253(7) 2_666
O5W Cl3 3.351(7) .
O5W O4W 2.779(7) .
O5W O2W 2.642(14) .
O6W C8 3.345(8) .
O6W Cl2 3.025(6) 1_565
O6W O3W 2.746(7) .
O7W O12W 2.838(8) .
O7W C10 3.302(7) .
O7W Cl1 3.246(6) 1_655
O8W Cl1 3.060(5) 1_645
O8W O10W 2.875(8) .
O9W O3W 2.737(8) .
O9W O7W 2.732(8) 1_455
O10W C1 3.325(8) .
O10W O1W 2.750(12) .
O10W Cl3 3.316(8) .
O10W O8W 2.875(8) .
O10W Cl2 2.913(6) .
O11W C38 3.150(8) .
O11W O14W 2.760(9) .
O11W Cl2 2.923(7) .
O12W O7W 2.838(8) .
O12W Cl2 2.935(7) 1_565
O13W Cl3 3.251(7) .
O13W O2W 2.633(13) .
O13W O14W 2.855(8) .
O14W O13W 2.855(8) .
O14W O11W 2.760(9) .
O1W H17A 2.7909 2_766
O2W H28A 2.6270 1_455
O2W H28B 2.6959 1_455
O2W H2A 2.8288 .
O3W H24A 2.6105 2_665
O3W H41A 2.7446 1_455
O3W H31A 2.7071 1_455
O3W H23A 2.9034 2_665
O4W H15A 2.5560 2_666
O6W H30A 2.8325 1_455
O7W H10A 2.5159 .
O8W H28C 2.7445 .
O8W H16A 2.5792 2_766
O10W H1A 2.6423 .
O11W H38A 2.3717 .
O13W H28B 2.8954 1_455
O14W H41B 2.7458 2_665
N1 N2 2.625(5) .
N1 C38 3.295(6) .
N1 N4 3.042(6) .
N1 N6 3.077(5) .
N1 N3 2.898(6) .
N1 C11 2.360(6) .
N2 N1 2.625(5) .
N2 N3 3.001(6) .
N2 C12 2.360(6) .
N2 C15 3.182(7) .
N2 N5 3.035(5) .
N2 N6 2.926(5) .
N3 N2 3.001(6) .
N3 C29 3.226(6) .
N3 N1 2.898(6) .
N3 C25 2.369(6) .
N3 N4 2.630(5) .
N3 N5 3.039(5) .
N4 N3 2.630(5) .
N4 N6 3.079(5) .
N4 C26 2.368(5) .
N4 N5 2.934(5) .
N4 N1 3.042(6) .
N4 C1 3.234(7) .
N5 N3 3.039(5) .
N5 N2 3.035(5) .
N5 N4 2.934(5) .
N5 N6 2.633(5) .
N5 C10 3.199(6) .
N5 C39 2.374(5) .
N6 N2 2.926(5) .
N6 C24 3.280(6) .
N6 N4 3.079(5) .
N6 C40 2.368(6) .
N6 N1 3.077(5) .
N6 N5 2.633(5) .
N1 H38A 2.7919 .
N2 H15A 2.6633 .
N3 H29A 2.6998 .
N4 H1A 2.7254 .
N5 H10A 2.6725 .
N6 H24A 2.7597 .
C1 O10W 3.325(8) .
C1 Cl2 3.576(6) .
C2 Cl3 3.613(6) .
C3 C27 3.458(9) 2_766
C4 C27 3.426(8) 2_766
C4 C42 3.387(8) 2_665
C5 C42 3.460(7) 2_665
C8 O6W 3.345(8) .
C9 Cl2 3.499(6) 1_565
C10 C40 3.568(7) .
C10 O7W 3.302(7) .
C11 C15 3.546(8) .
C12 C27 3.558(7) 2_766
C13 C19 3.419(12) 1_455
C13 C18 3.594(11) 1_455
C15 O4W 3.253(7) 2_666
C15 C11 3.546(8) .
C16 O1W 3.350(12) 2_766
C17 O1W 3.181(13) 2_766
C18 C13 3.594(11) 1_655
C19 C13 3.419(12) 1_655
C23 C41 3.543(8) 2_765
C24 C41 3.409(8) 2_765
C24 O3W 3.292(7) 2_665
C27 C4 3.426(8) 2_766
C27 C12 3.558(7) 2_766
C27 C3 3.458(9) 2_766
C28 O2W 3.012(14) 1_655
C29 Cl1 3.308(5) 1_655
C30 Cl1 3.508(5) 1_655
C31 C33 3.529(7) 2_765
C31 C34 3.581(7) 2_765
C33 C31 3.529(7) 2_765
C34 C31 3.581(7) 2_765
C36 C37 3.592(8) 2_665
C37 C36 3.592(8) 2_665
C38 O11W 3.150(8) .
C40 C10 3.568(7) .
C41 C23 3.543(8) 2_765
C41 C24 3.409(8) 2_765
C42 C4 3.387(8) 2_665
C42 C5 3.460(7) 2_665
C1 H27A 3.0395 2_766
C1 H38A 3.0323 .
C3 H27B 2.9277 2_766
C3 H13A 3.0171 .
C3 H13B 2.7538 .
C4 H27C 3.0784 2_766
C4 H42C 2.9638 2_665
C5 H42A 3.0232 2_665
C6 H42A 2.9864 2_665
C8 H14C 2.6571 .
C10 H15A 3.0423 .
C11 H15A 2.9891 .
C12 H42C 2.8907 2_665
C13 H14A 2.5514 .
C13 H27B 3.0151 1_455
C13 H3A 2.6248 .
C14 H8A 2.6196 .
C14 H13C 2.5240 .
C15 H29A 3.0977 .
C17 H27A 2.5578 .
C19 H13B 2.9465 1_655
C20 H13B 3.0150 1_655
C22 H28C 2.9788 .
C22 H28B 2.7435 .
C24 H1A 3.0274 .
C24 H41C 3.0601 2_765
C26 H29A 3.0985 .
C27 H17A 2.5738 .
C27 H28A 2.5303 .
C28 H27C 2.6242 .
C28 H22A 2.5975 .
C29 H41C 3.0251 2_765
C30 H42A 3.0510 2_765
C31 H41A 2.4610 .
C36 H42C 2.8265 .
C36 H42A 2.9703 .
C38 H24A 3.0368 .
C40 H10A 2.9255 .
C41 H31A 2.6363 .
C41 H42B 2.4467 .
C42 H41C 2.8746 .
C42 H41B 2.8723 .
C42 H36A 2.6423 .
H1A O10W 2.6423 .
H1A Cl2 2.8556 .
H1A C24 3.0274 .
H1A N4 2.7254 .
H2A Cl3 2.8301 .
H2A O2W 2.8288 .
H3A H13B 2.2486 .
H3A H13A 2.5926 .
H3A C13 2.6248 .
H8A C14 2.6196 .
H8A H14C 2.1459 .
H9A Cl2 2.7928 1_565
H10A O7W 2.5159 .
H10A C40 2.9255 .
H10A N5 2.6725 .
H13A C3 3.0171 .
H13A H3A 2.5926 .
H13A H27B 2.2922 1_455
H13B C3 2.7538 .
H13B C19 2.9465 1_455
H13B H3A 2.2486 .
H13B C20 3.0150 1_455
H13C C14 2.5240 .
H13C H14A 1.9005 .
H14A H13C 1.9005 .
H14A C13 2.5514 .
H14A Cl3 3.0691 2_666
H14B H30A 2.4992 1_455
H14C Cl3 2.8774 1_565
H14C H8A 2.1459 .
H14C C8 2.6571 .
H15A C10 3.0423 .
H15A N2 2.6633 .
H15A O4W 2.5560 2_666
H15A C11 2.9891 .
H16A O8W 2.5792 2_766
H17A O1W 2.7909 2_766
H17A C27 2.5738 .
H17A H27A 2.0233 .
H22A H28B 2.2738 .
H22A C28 2.5975 .
H22A H28C 2.5120 .
H23A O3W 2.9034 2_665
H23A O7W 2.7912 1_545
H23A O12W 2.7501 1_545
H24A N6 2.7597 .
H24A C38 3.0368 .
H24A O3W 2.6105 2_665
H27A C1 3.0395 2_766
H27A C17 2.5578 .
H27A H17A 2.0233 .
H27B C3 2.9277 2_766
H27B H13A 2.2922 1_655
H27B C13 3.0151 1_655
H27C C28 2.6242 .
H27C H28A 2.0021 .
H27C C4 3.0784 2_766
H28A C27 2.5303 .
H28A O2W 2.6270 1_655
H28A H27C 2.0021 .
H28B O13W 2.8954 1_655
H28B O2W 2.6959 1_655
H28B C22 2.7435 .
H28B H22A 2.2738 .
H28C O8W 2.7445 .
H28C Cl1 3.0859 1_645
H28C C22 2.9788 .
H28C H22A 2.5120 .
H29A Cl1 3.0640 1_655
H29A C26 3.0985 .
H29A N3 2.6998 .
H29A C15 3.0977 .
H30A H14B 2.4992 1_655
H30A O6W 2.8325 1_655
H31A C41 2.6363 .
H31A H41A 1.8864 .
H31A O3W 2.7071 1_655
H36A H42C 2.3880 .
H36A C42 2.6423 .
H36A H42A 2.4937 .
H38A O11W 2.3717 .
H38A C1 3.0323 .
H38A N1 2.7919 .
H41A O3W 2.7446 1_655
H41A H31A 1.8864 .
H41A C31 2.4610 .
H41B H42B 2.2080 .
H41B O14W 2.7458 2_665
H41B C42 2.8723 .
H41C C42 2.8746 .
H41C C29 3.0251 2_765
H41C H42B 2.3186 .
H41C C24 3.0601 2_765
H42A C6 2.9864 2_665
H42A C36 2.9703 .
H42A H36A 2.4937 .
H42A C5 3.0232 2_665
H42A C30 3.0510 2_765
H42B H41B 2.2080 .
H42B C41 2.4467 .
H42B H41C 2.3186 .
H42C C12 2.8907 2_665
H42C C36 2.8265 .
H42C H36A 2.3880 .
H42C C4 2.9638 2_665

loop_
_geom_hbond_atom_site_label_D
_geom_hbond_atom_site_label_H
_geom_hbond_atom_site_label_A
_geom_hbond_distance_DH
_geom_hbond_distance_HA
_geom_hbond_distance_DA
_geom_hbond_angle_DHA
_geom_hbond_site_symmetry_A
C9 H9A Cl2 0.95 2.79 3.499(6) 132 1_565
C10 H10A O7W 0.95 2.52 3.302(7) 140 .
C15 H15A O4W 0.95 2.56 3.253(7) 130 2_666
C16 H16A O8W 0.95 2.58 3.524(7) 172 2_766
C38 H38A O11W 0.95 2.37 3.150(8) 139 .

loop_
_geom_torsion_atom_site_label_1
_geom_torsion_atom_site_label_2
_geom_torsion_atom_site_label_3
_geom_torsion_atom_site_label_4
_geom_torsion
N2 Ru1 N1 C1 175.9(4)
N4 Ru1 N1 C1 -11.0(4)
N5 Ru1 N1 C1 141.0(10)
N6 Ru1 N1 C1 86.5(4)
N3 Ru1 N1 C1 -90.3(4)
N2 Ru1 N1 C12 -5.7(3)
N4 Ru1 N1 C12 167.4(3)
N5 Ru1 N1 C12 -40.6(12)
N6 Ru1 N1 C12 -95.1(3)
N3 Ru1 N1 C12 88.1(3)
N4 Ru1 N2 C10 132.0(8)
N5 Ru1 N2 C10 -1.3(4)
N6 Ru1 N2 C10 -80.8(4)
N3 Ru1 N2 C10 94.1(4)
N1 Ru1 N2 C10 -177.3(4)
N4 Ru1 N2 C11 -44.2(10)
N5 Ru1 N2 C11 -177.4(3)
N6 Ru1 N2 C11 103.1(3)
N3 Ru1 N2 C11 -82.0(3)
N1 Ru1 N2 C11 6.5(3)
N2 Ru1 N3 C15 -6.8(4)
N4 Ru1 N3 C15 178.7(4)
N5 Ru1 N3 C15 88.7(4)
N6 Ru1 N3 C15 123.3(12)
N1 Ru1 N3 C15 -85.9(4)
N2 Ru1 N3 C26 173.9(3)
N4 Ru1 N3 C26 -0.5(3)
N5 Ru1 N3 C26 -90.6(3)
N6 Ru1 N3 C26 -56.0(14)
N1 Ru1 N3 C26 94.8(3)
N2 Ru1 N4 C24 141.0(8)
N5 Ru1 N4 C24 -85.5(4)
N6 Ru1 N4 C24 -6.0(4)
N3 Ru1 N4 C24 179.5(4)
N1 Ru1 N4 C24 91.2(4)
N2 Ru1 N4 C25 -38.2(10)
N5 Ru1 N4 C25 95.3(3)
N6 Ru1 N4 C25 174.8(3)
N3 Ru1 N4 C25 0.3(3)
N1 Ru1 N4 C25 -88.0(3)
N2 Ru1 N5 C29 93.6(4)
N4 Ru1 N5 C29 -79.9(4)
N6 Ru1 N5 C29 -176.7(4)
N3 Ru1 N5 C29 -0.5(4)
N1 Ru1 N5 C29 127.9(11)
N2 Ru1 N5 C40 -83.7(3)
N4 Ru1 N5 C40 102.8(3)
N6 Ru1 N5 C40 6.0(3)
N3 Ru1 N5 C40 -177.8(3)
N1 Ru1 N5 C40 -49.3(12)
N2 Ru1 N6 C38 -90.4(4)
N4 Ru1 N6 C38 84.7(4)
N5 Ru1 N6 C38 174.5(4)
N3 Ru1 N6 C38 139.4(12)
N1 Ru1 N6 C38 -11.2(4)
N2 Ru1 N6 C39 89.2(3)
N4 Ru1 N6 C39 -95.7(3)
N5 Ru1 N6 C39 -5.9(3)
N3 Ru1 N6 C39 -41.0(14)
N1 Ru1 N6 C39 168.4(3)
C12 N1 C1 C2 0.8(7)
Ru1 N1 C1 C2 179.2(4)
N1 C1 C2 C3 -1.7(9)
C1 C2 C3 C4 0.8(9)
C2 C3 C4 C12 0.9(8)
C2 C3 C4 C5 -178.9(5)
C12 C4 C5 C6 2.1(7)
C3 C4 C5 C6 -178.1(5)
C12 C4 C5 C13 -178.0(5)
C3 C4 C5 C13 1.7(8)
C4 C5 C6 C7 1.0(8)
C13 C5 C6 C7 -178.8(6)
C4 C5 C6 C14 179.4(5)
C13 C5 C6 C14 -0.4(9)
C5 C6 C7 C8 177.3(5)
C14 C6 C7 C8 -1.3(8)
C5 C6 C7 C11 -2.5(7)
C14 C6 C7 C11 179.0(5)
C11 C7 C8 C9 1.6(7)
C6 C7 C8 C9 -178.2(5)
C7 C8 C9 C10 -1.4(8)
C11 N2 C10 C9 2.2(7)
Ru1 N2 C10 C9 -173.8(4)
C8 C9 C10 N2 -0.6(8)
C10 N2 C11 C7 -1.9(7)
Ru1 N2 C11 C7 174.5(3)
C10 N2 C11 C12 177.0(4)
Ru1 N2 C11 C12 -6.5(5)
C8 C7 C11 N2 0.1(7)
C6 C7 C11 N2 179.8(4)
C8 C7 C11 C12 -178.9(4)
C6 C7 C11 C12 0.9(7)
C1 N1 C12 C4 1.0(7)
Ru1 N1 C12 C4 -177.6(3)
C1 N1 C12 C11 -177.4(4)
Ru1 N1 C12 C11 4.0(5)
C3 C4 C12 N1 -1.8(7)
C5 C4 C12 N1 178.0(4)
C3 C4 C12 C11 176.5(4)
C5 C4 C12 C11 -3.7(7)
N2 C11 C12 N1 1.6(6)
C7 C11 C12 N1 -179.4(4)
N2 C11 C12 C4 -176.8(4)
C7 C11 C12 C4 2.2(7)
C26 N3 C15 C16 -1.1(7)
Ru1 N3 C15 C16 179.7(4)
N3 C15 C16 C17 0.5(9)
C15 C16 C17 C18 0.4(10)
C16 C17 C18 C26 -0.7(9)
C16 C17 C18 C19 179.0(6)
C17 C18 C19 C20 -177.4(6)
C26 C18 C19 C20 2.3(8)
C17 C18 C19 C27 -0.2(9)
C26 C18 C19 C27 179.5(5)
C18 C19 C20 C21 -3.2(8)
C27 C19 C20 C21 179.8(5)
C18 C19 C20 C28 174.6(5)
C27 C19 C20 C28 -2.4(9)
C19 C20 C21 C25 2.2(8)
C28 C20 C21 C25 -175.8(5)
C19 C20 C21 C22 -177.4(5)
C28 C20 C21 C22 4.7(8)
C25 C21 C22 C23 0.4(7)
C20 C21 C22 C23 180.0(5)
C21 C22 C23 C24 0.4(8)
C25 N4 C24 C23 -0.8(6)
Ru1 N4 C24 C23 -179.9(3)
C22 C23 C24 N4 -0.2(7)
C24 N4 C25 C21 1.7(6)
Ru1 N4 C25 C21 -179.1(3)
C24 N4 C25 C26 -179.2(4)
Ru1 N4 C25 C26 0.0(5)
C22 C21 C25 N4 -1.5(7)
C20 C21 C25 N4 178.9(4)
C22 C21 C25 C26 179.4(4)
C20 C21 C25 C26 -0.1(7)
C15 N3 C26 C18 0.8(7)
Ru1 N3 C26 C18 -179.9(4)
C15 N3 C26 C25 -178.6(4)
Ru1 N3 C26 C25 0.7(5)
C17 C18 C26 N3 0.1(7)
C19 C18 C26 N3 -179.6(4)
C17 C18 C26 C25 179.5(5)
C19 C18 C26 C25 -0.2(7)
N4 C25 C26 N3 -0.5(6)
C21 C25 C26 N3 178.6(4)
N4 C25 C26 C18 -179.9(4)
C21 C25 C26 C18 -0.8(7)
C40 N5 C29 C30 -0.6(6)
Ru1 N5 C29 C30 -177.7(3)
N5 C29 C30 C31 2.0(7)
C29 C30 C31 C32 -1.1(7)
C30 C31 C32 C40 -1.0(6)
C30 C31 C32 C33 178.7(4)
C40 C32 C33 C34 -4.2(6)
C31 C32 C33 C34 176.0(4)
C40 C32 C33 C41 176.6(4)
C31 C32 C33 C41 -3.2(6)
C32 C33 C34 C35 -0.2(7)
C41 C33 C34 C35 178.9(4)
C32 C33 C34 C42 179.6(5)
C41 C33 C34 C42 -1.2(7)
C33 C34 C35 C39 4.9(7)
C42 C34 C35 C39 -174.9(5)
C33 C34 C35 C36 -174.6(5)
C42 C34 C35 C36 5.5(8)
C39 C35 C36 C37 2.1(7)
C34 C35 C36 C37 -178.3(5)
C35 C36 C37 C38 0.4(8)
C39 N6 C38 C37 0.0(7)
Ru1 N6 C38 C37 179.6(4)
C36 C37 C38 N6 -1.6(8)
C38 N6 C39 C35 2.8(6)
Ru1 N6 C39 C35 -176.8(3)
C38 N6 C39 C40 -175.5(4)
Ru1 N6 C39 C40 4.9(5)
C36 C35 C39 N6 -3.9(7)
C34 C35 C39 N6 176.6(4)
C36 C35 C39 C40 174.3(4)
C34 C35 C39 C40 -5.2(6)
C29 N5 C40 C32 -1.7(6)
Ru1 N5 C40 C32 175.9(3)
C29 N5 C40 C39 177.1(4)
Ru1 N5 C40 C39 -5.3(4)
C31 C32 C40 N5 2.5(6)
C33 C32 C40 N5 -177.3(4)
C31 C32 C40 C39 -176.3(4)
C33 C32 C40 C39 4.0(6)
N6 C39 C40 N5 0.3(5)
C35 C39 C40 N5 -178.1(4)
N6 C39 C40 C32 179.2(4)
C35 C39 C40 C32 0.8(6)
